data_2108541
loop_
_publ_author_name
'Mikhailov, Artem'
'Vukovi\'c, Vedran'
'Kijatkin, Christian'
'Wenger, Emmanuel'
'Imlau, Mirco'
'Woike, Theo'
'Kostin, Gennadiy'
'Schaniel, Dominik'

_publ_section_title
;
 Combining photoinduced linkage isomerism and nonlinear optical properties
 in ruthenium nitrosyl complexes
;
_journal_coeditor_code DK5089SUP1
_journal_issue 6
_journal_name_full 'Acta Crystallographica Section B'
_journal_page_first
;
;
_journal_paper_doi 10.1107/S205252061901357X
_journal_volume 75
_journal_year 2019
_chemical_absolute_configuration ad
_chemical_formula_moiety 'F6 Si, F H12 N5 O Ru'
_chemical_formula_sum 'F7 H12 N5 O Ru Si'
_chemical_formula_weight 360.27
_space_group_crystal_system monoclinic
_space_group_IT_number 7
_space_group_name_Hall 'P -2yac'
_space_group_name_H-M_alt 'P 1 n 1'
_symmetry_Int_Tables_number 7
_atom_sites_solution_primary iterative
_audit_creation_date 2019-04-16
_audit_creation_method
;
Olex2 1.2
(compiled 2018.05.29 svn.r3508 for OlexSys, GUI svn.r5506)
;
_cell_angle_alpha 90
_cell_angle_beta 107.469(6)
_cell_angle_gamma 90
_cell_formula_units_Z 2
_cell_length_a 6.7036(4)
_cell_length_b 7.4260(4)
_cell_length_c 10.1296(7)
_cell_measurement_reflns_used 4735
_cell_measurement_temperature 100(1)
_cell_measurement_theta_max 32.7580
_cell_measurement_theta_min 2.6590
_cell_volume 481.00(5)
_computing_cell_refinement 'CrysAlisPro 1.171.39.46 (Rigaku OD, 2018)'
_computing_data_collection 'CrysAlisPro 1.171.39.46 (Rigaku OD, 2018)'
_computing_data_reduction 'CrysAlisPro 1.171.39.46 (Rigaku OD, 2018)'
_computing_molecular_graphics 'Olex2 (Dolomanov et al., 2009)'
_computing_publication_material 'Olex2 (Dolomanov et al., 2009)'
_computing_structure_refinement 'olex2.refine (Bourhis et al., 2015)'
_computing_structure_solution 'olex2.solve (Bourhis et al., 2015)'
_diffrn_ambient_environment N~2~
_diffrn_ambient_temperature 100(1)
_diffrn_detector 'CCD plate'
_diffrn_detector_area_resol_mean 10.4508
_diffrn_detector_type Atlas
_diffrn_measured_fraction_theta_full 0.9890
_diffrn_measured_fraction_theta_max 0.8765
_diffrn_measurement_details
;
List of Runs (angles in degrees, time in seconds):

  # Type    Start    End  Width  t~exp~   \w     \q     \k     \f   Frames
--------------------------------------------------------------------------
  1  \w     -9.00  95.00   1.00   15.00    --   20.91  57.00 -60.00  104
  2  \w     -9.00  95.00   1.00   15.00    --   20.91  57.00  60.00  104
  3  \w     -9.00  95.00   1.00   15.00    --   20.91  57.00  90.00  104
  4  \w    -53.00  50.00   1.00   15.00    --   20.91 -57.00 150.00  103
  5  \w     -9.00  26.00   1.00   15.00    --   20.91  57.00-180.00   35
  6  \w    -53.00  50.00   1.00   15.00    --   20.91 -57.00 -30.00  103
;
_diffrn_measurement_device 'four-circle diffractometer'
_diffrn_measurement_device_type 'SuperNova, Dual, Cu at home/near, Atlas'
_diffrn_measurement_method '\w scans'
_diffrn_orient_matrix_type 'CrysAlisPro convention (1999,Acta A55,543-557)'
_diffrn_orient_matrix_UB_11 -0.0933321000
_diffrn_orient_matrix_UB_12 -0.0434867000
_diffrn_orient_matrix_UB_13 0.0019363000
_diffrn_orient_matrix_UB_21 -0.0244839000
_diffrn_orient_matrix_UB_22 0.0748098000
_diffrn_orient_matrix_UB_23 0.0358573000
_diffrn_orient_matrix_UB_31 -0.0547572000
_diffrn_orient_matrix_UB_32 0.0405380000
_diffrn_orient_matrix_UB_33 -0.0639788000
_diffrn_radiation_monochromator mirror
_diffrn_radiation_probe x-ray
_diffrn_radiation_type 'Mo K\a'
_diffrn_radiation_wavelength 0.71073
_diffrn_reflns_av_R_equivalents 0.0326
_diffrn_reflns_av_unetI/netI 0.0390
_diffrn_reflns_limit_h_max 10
_diffrn_reflns_limit_h_min -10
_diffrn_reflns_limit_k_max 11
_diffrn_reflns_limit_k_min -11
_diffrn_reflns_limit_l_max 14
_diffrn_reflns_limit_l_min -13
_diffrn_reflns_number 8064
_diffrn_reflns_theta_full 26.0000
_diffrn_reflns_theta_max 32.92
_diffrn_reflns_theta_min 2.74
_diffrn_source 'micro-focus sealed X-ray tube'
_diffrn_source_type 'SuperNova (Mo) X-ray Source'
_exptl_absorpt_coefficient_mu 1.850
_exptl_absorpt_correction_T_max 1.00000
_exptl_absorpt_correction_T_min 0.62423
_exptl_absorpt_correction_type multi-scan
_exptl_absorpt_process_details
;
CrysAlisPro 1.171.39.46 (Rigaku Oxford Diffraction, 2018)
Empirical absorption correction using spherical harmonics,
 implemented in SCALE3 ABSPACK scaling algorithm.
;
_exptl_crystal_colour yellow
_exptl_crystal_colour_primary yellow
_exptl_crystal_density_diffrn 2.4873
_exptl_crystal_description block
_exptl_crystal_F_000 349.9500
_exptl_crystal_size_max 0.157
_exptl_crystal_size_mid 0.104
_exptl_crystal_size_min 0.085
_refine_diff_density_max 0.6384
_refine_diff_density_min -0.6370
_refine_diff_density_rms 0.1043
_refine_ls_abs_structure_details 'Flack, H. D. (1983). Acta Cryst. A39, 876-881.'
_refine_ls_abs_structure_Flack -0.02(2)
_refine_ls_d_res_high 0.6539
_refine_ls_d_res_low 7.4260
_refine_ls_extinction_expression Fc^*^=kFc[1+0.001xFc^2^\l^3^/sin(2\q)]^-1/4^
_refine_ls_goodness_of_fit_ref 1.0232
_refine_ls_hydrogen_treatment constr
_refine_ls_matrix_type full
_refine_ls_number_constraints 16
_refine_ls_number_parameters 141
_refine_ls_number_reflns 3165
_refine_ls_number_restraints 2
_refine_ls_restrained_S_all 1.0232
_refine_ls_R_factor_all 0.0237
_refine_ls_R_factor_gt 0.0220
_refine_ls_shift/su_max 0.0007
_refine_ls_shift/su_mean 0.0000
_refine_ls_structure_factor_coef Fsqd
_refine_ls_weighting_details 'w=1/[\s^2^(Fo^2^)+(0.0166P)^2^+0.2679P] where P=(Fo^2^+2Fc^2^)/3'
_refine_ls_weighting_scheme calc
_refine_ls_wR_factor_gt 0.0472
_refine_ls_wR_factor_ref 0.0488
_reflns_Friedel_coverage 0.811
_reflns_limit_h_max 10
_reflns_limit_h_min -10
_reflns_limit_k_max 11
_reflns_limit_k_min -11
_reflns_limit_l_max 14
_reflns_limit_l_min -13
_reflns_number_gt 3066
_reflns_number_total 3165
_reflns_threshold_expression I>=2u(I)
_cod_data_source_file dk5089sup1.cif
_cod_data_source_block I
_cod_original_cell_volume 481.01(5)
_cod_original_sg_symbol_Hall ' P -2yac '
_cod_database_code 2108541
_reflns_odcompleteness_completeness 100.00
_reflns_odcompleteness_iscentric 1
_reflns_odcompleteness_theta 26.32
_olex2_refinement_description
;
1. Fixed Uiso
 At 1.2 times of:
  All N(H,H,H) groups
2.a Idealised Me refined as rotating group:
 N1(H1a,H1b,H1c), N4(H4a,H4b,H4c), N2(H2a,H2b,H2c), N3(H3a,H3b,H3c)
;
_olex2_submission_special_instructions 'No special instructions were received'
_oxdiff_exptl_absorpt_empirical_details
;
Empirical correction (ABSPACK) includes:
- Absorption correction using spherical harmonics
- Frame scaling
;
_oxdiff_exptl_absorpt_empirical_full_max 1.504
_oxdiff_exptl_absorpt_empirical_full_min 0.729

loop_
_space_group_symop_id
_space_group_symop_operation_xyz
1 x,y,z
2 x+1/2,-y,z+1/2

loop_
_atom_site_label
_atom_site_type_symbol
_atom_site_fract_x
_atom_site_fract_y
_atom_site_fract_z
_atom_site_U_iso_or_equiv
_atom_site_adp_type
_atom_site_occupancy
_atom_site_refinement_flags_posn
Si1 Si -0.85252(13) -0.16577(9) -0.50274(11) 0.00629(19) Uani 1.000000 .
Ru1 Ru -0.366141(14) -0.67200(2) -0.491860(12) 0.00485(5) Uani 1.000000 .
N1 N -0.3164(3) -0.9338(3) -0.4128(2) 0.0085(4) Uani 1.000000 .
H1a H -0.231(3) -0.9918(9) -0.4510(16) 0.0102(5) Uiso 1.000000 GR
H1b H -0.258(3) -0.9293(3) -0.3215(3) 0.0102(5) Uiso 1.000000 GR
H1c H -0.4381(5) -0.9916(9) -0.4323(18) 0.0102(5) Uiso 1.000000 GR
F1 F -0.1250(2) -0.6094(2) -0.33755(14) 0.0097(3) Uani 1.000000 .
N4 N -0.1534(3) -0.7105(4) -0.6028(2) 0.0090(4) Uani 1.000000 .
H4a H -0.2225(3) -0.730(3) -0.6914(5) 0.0108(5) Uiso 1.000000 GR
H4b H -0.074(2) -0.6127(11) -0.5957(18) 0.0108(5) Uiso 1.000000 GR
H4c H -0.073(2) -0.8050(18) -0.5687(14) 0.0108(5) Uiso 1.000000 GR
N5 N -0.5865(3) -0.7186(3) -0.6266(2) 0.0072(4) Uani 1.000000 .
N2 N -0.5482(3) -0.6287(4) -0.3587(2) 0.0091(4) Uani 1.000000 .
H2a H -0.625(2) -0.5298(16) -0.3846(13) 0.0110(5) Uiso 1.000000 GR
H2b H -0.632(2) -0.7227(13) -0.3625(17) 0.0110(5) Uiso 1.000000 GR
H2c H -0.4649(3) -0.615(3) -0.2725(4) 0.0110(5) Uiso 1.000000 GR
F6 F -0.6219(2) -0.2236(2) -0.38840(15) 0.0089(3) Uani 1.000000 .
F4 F -0.9695(2) -0.2098(3) -0.38167(16) 0.0128(3) Uani 1.000000 .
F5 F -0.8149(2) 0.0500(2) -0.45111(15) 0.0121(3) Uani 1.000000 .
F2 F -0.7277(2) -0.1265(3) -0.62083(16) 0.0132(3) Uani 1.000000 .
F7 F -1.0819(2) -0.1142(2) -0.61521(16) 0.0136(3) Uani 1.000000 .
N3 N -0.3747(3) -0.3995(3) -0.5456(2) 0.0092(4) Uani 1.000000 .
H3a H -0.424(3) -0.3884(3) -0.6372(2) 0.0110(5) Uiso 1.000000 GR
H3b H -0.458(2) -0.3404(6) -0.5067(17) 0.0110(5) Uiso 1.000000 GR
H3c H -0.2463(6) -0.3537(7) -0.5159(18) 0.0110(5) Uiso 1.000000 GR
F3 F -0.8835(2) -0.3861(2) -0.55483(15) 0.0120(3) Uani 1.000000 .
O1 O -0.7392(2) -0.7420(3) -0.71316(18) 0.0132(4) Uani 1.000000 .

loop_
_atom_site_aniso_label
_atom_site_aniso_U_11
_atom_site_aniso_U_22
_atom_site_aniso_U_33
_atom_site_aniso_U_12
_atom_site_aniso_U_13
_atom_site_aniso_U_23
Si1 0.0057(3) 0.0054(2) 0.0071(4) -0.0003(3) 0.0010(3) 0.0000(3)
Ru1 0.00486(7) 0.00460(7) 0.00479(8) 0.00002(8) 0.00102(5) -0.00048(9)
N1 0.0095(9) 0.0067(9) 0.0099(10) -0.0001(7) 0.0038(8) -0.0004(8)
F1 0.0122(7) 0.0089(8) 0.0059(7) -0.0015(6) -0.0004(6) -0.0010(6)
N4 0.0092(10) 0.0095(10) 0.0090(11) 0.0019(9) 0.0041(8) -0.0006(9)
N5 0.0057(9) 0.0080(10) 0.0080(10) 0.0008(8) 0.0022(7) -0.0005(8)
N2 0.0098(10) 0.0103(10) 0.0075(11) -0.0002(9) 0.0029(8) 0.0012(9)
F6 0.0067(6) 0.0113(8) 0.0078(7) 0.0010(6) 0.0007(5) 0.0010(6)
F4 0.0106(7) 0.0165(8) 0.0140(9) 0.0011(7) 0.0076(6) 0.0028(7)
F5 0.0138(7) 0.0062(7) 0.0147(8) -0.0006(5) 0.0018(5) -0.0020(6)
F2 0.0172(8) 0.0145(8) 0.0100(8) 0.0019(7) 0.0070(6) 0.0031(7)
F7 0.0099(7) 0.0125(8) 0.0136(8) 0.0017(6) -0.0037(6) 0.0029(7)
N3 0.0081(9) 0.0103(10) 0.0093(10) -0.0010(8) 0.0029(8) -0.0014(8)
F3 0.0153(7) 0.0061(7) 0.0123(8) 0.0001(6) 0.0003(6) -0.0014(6)
O1 0.0099(8) 0.0156(10) 0.0121(9) -0.0017(7) 0.0002(7) -0.0017(8)

loop_
_atom_type_symbol
_atom_type_scat_dispersion_real
_atom_type_scat_dispersion_imag
_atom_type_scat_Cromer_Mann_a1
_atom_type_scat_Cromer_Mann_a2
_atom_type_scat_Cromer_Mann_a3
_atom_type_scat_Cromer_Mann_a4
_atom_type_scat_Cromer_Mann_b1
_atom_type_scat_Cromer_Mann_b2
_atom_type_scat_Cromer_Mann_b3
_atom_type_scat_Cromer_Mann_b4
_atom_type_scat_Cromer_Mann_c
_atom_type_scat_source
_atom_type_scat_dispersion_source
Ru -1.23940 0.83517 19.26740 12.91820 4.86337 1.56756 0.80852 8.43467 24.79970 94.29280 5.37873983383 'International Tables Volume C Table 6.1.1.4 (pp. 500-502)' 'Henke, Gullikson and Davis, At. Data and Nucl. Data Tables, 1993, 54, 2'
F 0.01794 0.01033 3.53920 2.64120 1.51700 1.02430 10.28250 4.29440 0.26150 26.14760 0.277599990368 'International Tables Volume C Table 6.1.1.4 (pp. 500-502)' 'Henke, Gullikson and Davis, At. Data and Nucl. Data Tables, 1993, 54, 2'
H 0.00000 0.00000 0.49300 0.32291 0.14019 0.04081 10.51090 26.12570 3.14236 57.79970 0.0030380000826 'International Tables Volume C Table 6.1.1.4 (pp. 500-502)' 'Henke, Gullikson and Davis, At. Data and Nucl. Data Tables, 1993, 54, 2'
O 0.01158 0.00611 3.04850 2.28680 1.54630 0.86700 13.27710 5.70110 0.32390 32.90890 0.250800013542 'International Tables Volume C Table 6.1.1.4 (pp. 500-502)' 'Henke, Gullikson and Davis, At. Data and Nucl. Data Tables, 1993, 54, 2'
N 0.00653 0.00323 12.21260 3.13220 2.01250 1.16630 0.00570 9.89330 28.99750 0.58260 -11.5290002823 'International Tables Volume C Table 6.1.1.4 (pp. 500-502)' 'Henke, Gullikson and Davis, At. Data and Nucl. Data Tables, 1993, 54, 2'
Si 0.08192 0.07060 6.29150 3.03530 1.98910 1.54100 2.43860 32.33370 0.67850 81.69370 1.14069998264 'International Tables Volume C Table 6.1.1.4 (pp. 500-502)' 'Henke, Gullikson and Davis, At. Data and Nucl. Data Tables, 1993, 54, 2'

loop_
_geom_angle_atom_site_label_1
_geom_angle_atom_site_label_2
_geom_angle_atom_site_label_3
_geom_angle
F4 Si1 F6 88.95(9)
F5 Si1 F6 90.46(9)
F5 Si1 F4 91.02(10)
F2 Si1 F6 89.05(8)
F2 Si1 F4 177.85(10)
F2 Si1 F5 89.78(9)
F7 Si1 F6 178.52(10)
F7 Si1 F4 90.39(9)
F7 Si1 F5 90.87(8)
F7 Si1 F2 91.60(9)
F3 Si1 F6 88.27(8)
F3 Si1 F4 89.94(9)
F3 Si1 F5 178.39(9)
F3 Si1 F2 89.22(10)
F3 Si1 F7 90.42(9)
F1 Ru1 N1 85.14(7)
N4 Ru1 N1 91.30(9)
N4 Ru1 F1 85.85(7)
N5 Ru1 N1 96.74(10)
N5 Ru1 F1 177.16(10)
N5 Ru1 N4 96.21(9)
N2 Ru1 N1 87.30(9)
N2 Ru1 F1 87.14(7)
N2 Ru1 N4 172.94(8)
N2 Ru1 N5 90.82(9)
N3 Ru1 N1 171.08(7)
N3 Ru1 F1 85.94(7)
N3 Ru1 N4 87.83(9)
N3 Ru1 N5 92.18(10)
N3 Ru1 N2 92.48(9)
H1a N1 Ru1 109.5
H1b N1 Ru1 109.5
H1b N1 H1a 109.5
H1c N1 Ru1 109.5
H1c N1 H1a 109.5
H1c N1 H1b 109.5
H4a N4 Ru1 109.5
H4b N4 Ru1 109.5
H4b N4 H4a 109.5
H4c N4 Ru1 109.5
H4c N4 H4a 109.5
H4c N4 H4b 109.5
O1 N5 Ru1 175.9(2)
H2a N2 Ru1 109.5
H2b N2 Ru1 109.5
H2b N2 H2a 109.5
H2c N2 Ru1 109.5
H2c N2 H2a 109.5
H2c N2 H2b 109.5
H3a N3 Ru1 109.5
H3b N3 Ru1 109.5
H3b N3 H3a 109.5
H3c N3 Ru1 109.5
H3c N3 H3a 109.5
H3c N3 H3b 109.5

loop_
_geom_bond_atom_site_label_1
_geom_bond_atom_site_label_2
_geom_bond_distance
Si1 F6 1.6854(17)
Si1 F4 1.6745(19)
Si1 F5 1.6808(17)
Si1 F2 1.678(2)
Si1 F7 1.6603(16)
Si1 F3 1.7123(17)
Ru1 N1 2.091(2)
Ru1 F1 1.9378(13)
Ru1 N4 2.083(2)
Ru1 N5 1.7191(19)
Ru1 N2 2.098(2)
Ru1 N3 2.092(2)
N1 H1a 0.8900
N1 H1b 0.8900
N1 H1c 0.8900
N4 H4a 0.8900
N4 H4b 0.8900
N4 H4c 0.8900
N5 O1 1.143(2)
N2 H2a 0.8900
N2 H2b 0.8900
N2 H2c 0.8900
N3 H3a 0.8900
N3 H3b 0.8900
N3 H3c 0.8900

loop_
_geom_hbond_atom_site_label_D
_geom_hbond_atom_site_label_H
_geom_hbond_atom_site_label_A
_geom_hbond_distance_DH
_geom_hbond_distance_HA
_geom_hbond_distance_DA
_geom_hbond_angle_DHA
_geom_hbond_site_symmetry_A
N1 H1b F2 0.8900 2.023(7) 2.872(3) 158.9(16) 2_545

_cod_database_fobs_code 2108541
